data_1534864
loop_
_publ_author_name
'Haas, H.'
'Jansen, M.'

_publ_section_title
;
 Na4 Se O5, ein neues Pentaoxoselenat(VI) - Synthese, Charakterisierung
 und Vergleich mit isotypem Na4 Mo O5
;
_journal_name_full 'Zeitschrift fuer Anorganische und Allgemeine Chemie'
_journal_page_first 755
_journal_page_last 760
_journal_volume 627
_journal_year 2001
_chemical_formula_sum 'Mo Na4 O5'
_chemical_name_systematic 'Na4 (Mo O5)'
_space_group_IT_number 2
_symmetry_space_group_name_Hall '-P 1'
_symmetry_space_group_name_H-M 'P -1'
_cell_angle_alpha 96.543
_cell_angle_beta 96.293
_cell_angle_gamma 113.353
_cell_formula_units_Z 4
_cell_length_a 9.99522
_cell_length_b 10.01978
_cell_length_c 5.65137
_cell_volume 508.747
_citation_journal_id_ASTM ZAACAB
_cod_data_source_file Haas_ZAACAB_2001_53.cif
_cod_data_source_block Mo1Na4O5
_cod_original_cell_volume 508.7469
_cod_original_formula_sum 'Mo1 Na4 O5'
_cod_database_code 1534864

loop_
_symmetry_equiv_pos_as_xyz
x,y,z
-x,-y,-z

loop_
_atom_site_label
_atom_site_type_symbol
_atom_site_fract_x
_atom_site_fract_y
_atom_site_fract_z
_atom_site_occupancy
_atom_site_U_iso_or_equiv
Na2 Na+1 0.5 0.5 0.5 1 0.0
Na1 Na+1 0 0 0 1 0.0
Na4 Na+1 0.399 0.5994 0.9937 1 0.0
Na5 Na+1 0.1552 0.3602 0.2857 1 0.0
O8 O-2 0.1554 0.1519 0.4652 1 0.0
O4 O-2 0.191 0.596 0.1998 1 0.0
O10 O-2 0.3555 0.3511 0.0591 1 0.0
Na3 Na+1 0.1057 0.9132 0.5155 1 0.0
Na7 Na+1 0.3533 0.1544 0.2678 1 0.0
O1 O-2 0.0495 0.2275 0.882 1 0.0
O6 O-2 0.2717 0.4211 0.67 1 0.0
O2 O-2 0.2275 0.0663 0.8638 1 0.0
Na8 Na+1 0.4552 0.0699 0.7916 1 0.0
Na9 Na+1 0.0552 0.4681 0.7525 1 0.0
Na6 Na+1 0.1948 0.8085 0.9841 1 0.0
Mo1 Mo+6 0.2158 0.2467 0.7878 1 0.0
O5 O-2 0.318 0.9045 0.3777 1 0.0
Mo2 Mo+6 0.2973 0.7358 0.479 1 0.0
O3 O-2 0.4614 0.7163 0.4136 1 0.0
O7 O-2 0.1108 0.678 0.5901 1 0.0
O9 O-2 0.3976 0.8176 0.8036 1 0.0
